data_7236062
loop_
_publ_author_name
'Yin, Ping'
'Zhang, Jiaheng'
'Parrish, Damon A.'
'Shreeve, Jean'ne M.'

_publ_section_title
;
 Energetic fused triazoles -- a promising C--N fused heterocyclic cation
;
_journal_issue 16
_journal_name_full 'Journal of Materials Chemistry A'
_journal_page_first 8606
_journal_paper_doi 10.1039/C5TA01329A
_journal_volume 3
_journal_year 2015
_chemical_formula_moiety 'C3 H7 N8 +1, C3 N5 O6 -1'
_chemical_formula_sum 'C6 H7 N13 O6'
_chemical_formula_weight 357.25
_chemical_name_systematic '3,6,7-triamino-7H-[1,2,4]triazolo[4,3-b][1,2,4]triazol-2-ium  3,4,5-trinitropyrazol-1-ide'
_space_group_IT_number 2
_space_group_name_Hall '-P 1'
_space_group_name_H-M_alt 'P -1'
_symmetry_cell_setting triclinic
_symmetry_space_group_name_H-M 'P -1'
_atom_sites_solution_hydrogens geom
_atom_sites_solution_primary direct
_atom_sites_solution_secondary difmap
_audit_creation_date 2014-10-23
_audit_creation_method 'from SHELXTL CIF, local template and enCIFer'
_audit_update_record
;
2015-02-14 deposited with the CCDC.
2015-03-24 downloaded from the CCDC.
;
_cell_angle_alpha 73.487(5)
_cell_angle_beta 80.058(4)
_cell_angle_gamma 79.551(5)
_cell_formula_units_Z 2
_cell_length_a 6.311(2)
_cell_length_b 8.265(3)
_cell_length_c 13.717(5)
_cell_measurement_temperature 150(2)
_cell_volume 669.0(4)
_computing_cell_refinement 'Bruker APEX2 v2010.3-0 (Bruker, 2009)'
_computing_data_collection 'Bruker APEX2 v2010.3-0 (Bruker, 2009)'
_computing_data_reduction
;
Bruker SAINT v7.68A (Bruker, 2009), Bruker XPREP v2008/2 (Bruker, 2008)
;
_computing_molecular_graphics 'Bruker SHELXTL v2008/4 (Bruker, 2008)'
_computing_publication_material 'Bruker SHELXTL v2008/4 (Bruker, 2008)'
_computing_structure_refinement 'Bruker SHELXTL v2008/4 (Bruker, 2008)'
_computing_structure_solution 'Bruker SHELXTL v2008/4 (Bruker, 2008)'
_diffrn_ambient_temperature 150(2)
_diffrn_measured_fraction_theta_full 0.947
_diffrn_measured_fraction_theta_max 0.947
_diffrn_measurement_device_type 'Bruker SMART APEX II CCD'
_diffrn_measurement_method '\w scans'
_diffrn_radiation_monochromator graphite
_diffrn_radiation_source 'fine focus sealed tube'
_diffrn_radiation_type MoK\a
_diffrn_radiation_wavelength 0.71073
_diffrn_reflns_av_R_equivalents 0.0668
_diffrn_reflns_av_sigmaI/netI 0.1175
_diffrn_reflns_limit_h_max 8
_diffrn_reflns_limit_h_min -8
_diffrn_reflns_limit_k_max 10
_diffrn_reflns_limit_k_min -8
_diffrn_reflns_limit_l_max 17
_diffrn_reflns_limit_l_min -17
_diffrn_reflns_number 5938
_diffrn_reflns_theta_full 27.52
_diffrn_reflns_theta_max 27.52
_diffrn_reflns_theta_min 1.56
_exptl_absorpt_coefficient_mu 0.156
_exptl_absorpt_correction_T_max 0.997
_exptl_absorpt_correction_T_min 0.983
_exptl_absorpt_correction_type multi-scan
_exptl_absorpt_process_details 'SADABS v2008/1 (Bruker, 2008)'
_exptl_crystal_colour yellow
_exptl_crystal_density_diffrn 1.773
_exptl_crystal_density_method 'not measured'
_exptl_crystal_description rod
_exptl_crystal_F_000 364
_exptl_crystal_size_max 0.29
_exptl_crystal_size_mid 0.09
_exptl_crystal_size_min 0.02
_refine_diff_density_max 0.357
_refine_diff_density_min -0.293
_refine_diff_density_rms 0.074
_refine_ls_extinction_method none
_refine_ls_goodness_of_fit_ref 0.962
_refine_ls_hydrogen_treatment mixed
_refine_ls_matrix_type full
_refine_ls_number_parameters 244
_refine_ls_number_reflns 2919
_refine_ls_number_restraints 0
_refine_ls_restrained_S_all 0.962
_refine_ls_R_factor_all 0.1439
_refine_ls_R_factor_gt 0.0611
_refine_ls_shift/su_max 0.000
_refine_ls_shift/su_mean 0.000
_refine_ls_structure_factor_coef Fsqd
_refine_ls_weighting_details 'calc w=1/[\s^2^(Fo^2^)+(0.0655P)^2^+0.0000P] where P=(Fo^2^+2Fc^2^)/3'
_refine_ls_weighting_scheme calc
_refine_ls_wR_factor_gt 0.1188
_refine_ls_wR_factor_ref 0.1472
_reflns_number_gt 1548
_reflns_number_total 2919
_reflns_threshold_expression I>2\s(I)
_cod_data_source_file c5ta01329a2.cif
_cod_data_source_block shrv272
_cod_depositor_comments
;
The following automatic conversions were performed:

data item '_symmetry_cell_setting' value 'Triclinic' was changed to
'triclinic' in accordance with the
/home/saulius/struct/COD-crude-data/automatic-downloads/DataCite-retrospective/RSC/depositions/lib/dictionaries/cif_core.dic
dictionary named 'cif_core.dic' version 2.4.2 last updated on
2011-04-26.

Automatic conversion script
Id: cif_fix_values 6909 2019-04-08 15:41:33Z antanas 
;
_cod_original_sg_symbol_H-M P-1
_cod_database_code 7236062

loop_
_symmetry_equiv_pos_as_xyz
'x, y, z'
'-x, -y, -z'

loop_
_atom_site_label
_atom_site_type_symbol
_atom_site_fract_x
_atom_site_fract_y
_atom_site_fract_z
_atom_site_U_iso_or_equiv
_atom_site_adp_type
_atom_site_occupancy
_atom_site_symmetry_multiplicity
_atom_site_calc_flag
_atom_site_refinement_flags
N1 N -0.4096(4) 0.3540(4) 0.4105(2) 0.0270(7) Uani 1 1 d .
N2 N -0.1976(4) 0.3009(4) 0.3831(2) 0.0262(7) Uani 1 1 d .
C3 C -0.1482(5) 0.3840(4) 0.2850(3) 0.0205(8) Uani 1 1 d .
C4 C -0.3261(5) 0.4904(4) 0.2449(2) 0.0192(8) Uani 1 1 d .
C5 C -0.4852(5) 0.4667(4) 0.3278(2) 0.0212(8) Uani 1 1 d .
N6 N 0.0638(4) 0.3501(4) 0.2296(2) 0.0242(7) Uani 1 1 d .
O7 O 0.2067(4) 0.2552(3) 0.2780(2) 0.0334(7) Uani 1 1 d .
O8 O 0.0877(4) 0.4152(3) 0.13655(19) 0.0311(7) Uani 1 1 d .
N9 N -0.3410(4) 0.5966(4) 0.1417(2) 0.0256(7) Uani 1 1 d .
O10 O -0.2536(4) 0.7258(3) 0.11544(18) 0.0319(7) Uani 1 1 d .
O11 O -0.4410(4) 0.5503(4) 0.08751(19) 0.0401(7) Uani 1 1 d .
N12 N -0.7090(4) 0.5460(4) 0.3334(2) 0.0281(8) Uani 1 1 d .
O13 O -0.7643(4) 0.6544(4) 0.2567(2) 0.0341(7) Uani 1 1 d .
O14 O -0.8285(4) 0.4979(3) 0.4139(2) 0.0369(7) Uani 1 1 d .
N15 N -0.1849(4) -0.0323(4) 0.27522(19) 0.0184(7) Uani 1 1 d .
N16 N -0.0637(4) 0.0625(4) 0.1882(2) 0.0212(7) Uani 1 1 d .
C17 C -0.2056(5) 0.1090(4) 0.1221(2) 0.0205(8) Uani 1 1 d .
N18 N -0.4058(4) 0.0549(4) 0.1611(2) 0.0199(7) Uani 1 1 d .
C19 C -0.3902(5) -0.0368(4) 0.2596(2) 0.0206(8) Uani 1 1 d .
N20 N -0.5050(4) -0.1211(4) 0.3397(2) 0.0261(8) Uani 1 1 d .
N21 N -0.3551(4) -0.1696(4) 0.4118(2) 0.0254(7) Uani 1 1 d .
H21 H -0.3851 -0.2295 0.4754 0.030 Uiso 1 1 calc R
C22 C -0.1623(5) -0.1153(4) 0.3736(2) 0.0189(8) Uani 1 1 d .
N23 N -0.1714(5) 0.1969(4) 0.0231(2) 0.0298(8) Uani 1 1 d .
H23A H -0.298(6) 0.267(5) -0.008(3) 0.036 Uiso 1 1 d .
H23B H -0.057(6) 0.234(5) 0.004(3) 0.036 Uiso 1 1 d .
N24 N -0.5706(5) 0.0745(5) 0.1008(2) 0.0298(8) Uani 1 1 d .
H24A H -0.572(6) -0.028(5) 0.093(3) 0.036 Uiso 1 1 d .
H24B H -0.678(6) 0.122(5) 0.125(3) 0.036 Uiso 1 1 d .
N25 N 0.0080(4) -0.1307(4) 0.4211(2) 0.0237(7) Uani 1 1 d .
H25A H 0.008(5) -0.192(5) 0.486(3) 0.028 Uiso 1 1 d .
H25B H 0.115(6) -0.107(5) 0.386(3) 0.028 Uiso 1 1 d .

loop_
_atom_site_aniso_label
_atom_site_aniso_U_11
_atom_site_aniso_U_22
_atom_site_aniso_U_33
_atom_site_aniso_U_23
_atom_site_aniso_U_13
_atom_site_aniso_U_12
N1 0.0237(16) 0.032(2) 0.0231(16) -0.0017(14) -0.0039(12) -0.0052(13)
N2 0.0207(15) 0.0296(19) 0.0239(17) 0.0011(14) -0.0064(12) -0.0020(13)
C3 0.0123(16) 0.022(2) 0.028(2) -0.0062(16) -0.0051(13) -0.0028(14)
C4 0.0132(16) 0.021(2) 0.0233(19) -0.0010(15) -0.0051(13) -0.0070(13)
C5 0.0132(16) 0.025(2) 0.0243(19) -0.0035(16) 0.0004(13) -0.0070(14)
N6 0.0126(14) 0.0241(18) 0.0377(19) -0.0082(15) -0.0070(12) -0.0033(12)
O7 0.0176(13) 0.0311(16) 0.0537(17) -0.0125(13) -0.0145(11) 0.0032(11)
O8 0.0233(13) 0.0368(17) 0.0301(16) -0.0047(13) 0.0036(10) -0.0092(11)
N9 0.0199(15) 0.0267(19) 0.0280(18) -0.0039(15) -0.0040(13) -0.0019(13)
O10 0.0341(15) 0.0242(16) 0.0330(15) 0.0024(12) -0.0042(11) -0.0091(12)
O11 0.0470(17) 0.050(2) 0.0277(15) -0.0025(13) -0.0206(12) -0.0164(14)
N12 0.0162(15) 0.035(2) 0.0376(19) -0.0131(16) -0.0041(13) -0.0084(13)
O13 0.0225(14) 0.0381(17) 0.0419(17) -0.0081(14) -0.0158(11) 0.0028(11)
O14 0.0231(14) 0.0446(18) 0.0420(17) -0.0132(14) 0.0091(12) -0.0115(12)
N15 0.0083(13) 0.0238(17) 0.0196(15) 0.0014(13) -0.0034(10) -0.0035(11)
N16 0.0155(14) 0.0251(18) 0.0190(15) 0.0043(13) -0.0030(11) -0.0084(12)
C17 0.0149(16) 0.022(2) 0.0231(19) -0.0031(16) -0.0035(13) -0.0026(14)
N18 0.0127(13) 0.0280(18) 0.0183(15) -0.0014(13) -0.0073(11) -0.0035(12)
C19 0.0110(16) 0.024(2) 0.027(2) -0.0062(16) -0.0058(13) -0.0023(14)
N20 0.0127(14) 0.039(2) 0.0223(16) 0.0040(14) -0.0055(11) -0.0075(13)
N21 0.0139(14) 0.039(2) 0.0195(15) 0.0034(14) -0.0058(11) -0.0073(12)
C22 0.0135(16) 0.019(2) 0.0220(19) -0.0007(15) -0.0043(13) -0.0026(13)
N23 0.0218(16) 0.036(2) 0.0248(18) 0.0063(15) -0.0032(13) -0.0089(14)
N24 0.0143(15) 0.045(2) 0.0304(18) -0.0096(17) -0.0123(12) 0.0034(15)
N25 0.0140(14) 0.035(2) 0.0198(16) 0.0003(14) -0.0051(11) -0.0071(13)

loop_
_atom_type_symbol
_atom_type_description
_atom_type_scat_dispersion_real
_atom_type_scat_dispersion_imag
_atom_type_scat_source
C C 0.0033 0.0016 'International Tables Vol C Tables 4.2.6.8 and 6.1.1.4'
H H 0.0000 0.0000 'International Tables Vol C Tables 4.2.6.8 and 6.1.1.4'
N N 0.0061 0.0033 'International Tables Vol C Tables 4.2.6.8 and 6.1.1.4'
O O 0.0106 0.0060 'International Tables Vol C Tables 4.2.6.8 and 6.1.1.4'

loop_
_geom_angle_atom_site_label_1
_geom_angle_atom_site_label_2
_geom_angle_atom_site_label_3
_geom_angle
C5 N1 N2 107.5(2)
C3 N2 N1 106.9(2)
N2 C3 C4 111.9(3)
N2 C3 N6 121.4(3)
C4 C3 N6 126.5(3)
C5 C4 C3 102.2(3)
C5 C4 N9 129.1(3)
C3 C4 N9 128.7(3)
N1 C5 C4 111.5(3)
N1 C5 N12 120.3(3)
C4 C5 N12 128.1(3)
O8 N6 O7 124.6(3)
O8 N6 C3 117.3(2)
O7 N6 C3 118.1(3)
O10 N9 O11 125.2(3)
O10 N9 C4 117.4(3)
O11 N9 C4 117.3(3)
O13 N12 O14 125.6(3)
O13 N12 C5 116.9(3)
O14 N12 C5 117.5(3)
C22 N15 C19 108.1(2)
C22 N15 N16 138.8(2)
C19 N15 N16 113.0(2)
C17 N16 N15 101.1(2)
N16 C17 N23 126.5(3)
N16 C17 N18 114.3(3)
N23 C17 N18 119.2(3)
C19 N18 C17 106.4(2)
C19 N18 N24 129.7(3)
C17 N18 N24 123.2(3)
N20 C19 N15 113.7(3)
N20 C19 N18 141.0(3)
N15 C19 N18 105.2(2)
C19 N20 N21 100.9(2)
C22 N21 N20 113.3(3)
C22 N21 H21 123.4
N20 N21 H21 123.4
N25 C22 N21 128.8(3)
N25 C22 N15 127.1(3)
N21 C22 N15 104.0(3)
C17 N23 H23A 117(2)
C17 N23 H23B 117(3)
H23A N23 H23B 117(3)
N18 N24 H24A 106(3)
N18 N24 H24B 109(3)
H24A N24 H24B 119(4)
C22 N25 H25A 120(2)
C22 N25 H25B 116(3)
H25A N25 H25B 121(3)

loop_
_geom_bond_atom_site_label_1
_geom_bond_atom_site_label_2
_geom_bond_distance
N1 C5 1.344(4)
N1 N2 1.353(4)
N2 C3 1.338(4)
C3 C4 1.384(4)
C3 N6 1.442(4)
C4 C5 1.374(4)
C4 N9 1.448(4)
C5 N12 1.444(4)
N6 O8 1.231(3)
N6 O7 1.234(3)
N9 O10 1.225(4)
N9 O11 1.228(4)
N12 O13 1.228(4)
N12 O14 1.231(4)
N15 C22 1.347(4)
N15 C19 1.358(4)
N15 N16 1.413(3)
N16 C17 1.315(4)
C17 N23 1.346(4)
C17 N18 1.384(4)
N18 C19 1.359(4)
N18 N24 1.397(4)
C19 N20 1.300(4)
N20 N21 1.412(4)
N21 C22 1.342(4)
N21 H21 0.8800
C22 N25 1.319(4)
N23 H23A 0.98(4)
N23 H23B 0.81(4)
N24 H24A 0.88(4)
N24 H24B 0.79(4)
N25 H25A 0.89(4)
N25 H25B 0.78(4)

loop_
_geom_hbond_atom_site_label_D
_geom_hbond_atom_site_label_H
_geom_hbond_atom_site_label_A
_geom_hbond_distance_DH
_geom_hbond_distance_HA
_geom_hbond_distance_DA
_geom_hbond_angle_DHA
_geom_hbond_site_symmetry_A
N21 H21 N1 0.88 2.01 2.816(4) 151.0 2_456
N23 H23A O11 0.98(4) 2.23(4) 3.206(4) 173(3) 2_465
N23 H23B O10 0.81(4) 2.34(4) 3.064(4) 150(4) 2_565
N24 H24A O10 0.88(4) 2.58(4) 3.173(4) 125(3) 1_545
N24 H24B O7 0.79(4) 2.58(4) 3.199(5) 137(4) 1_455
N25 H25A N2 0.89(4) 2.21(4) 2.996(4) 147(3) 2_556
N25 H25B N20 0.78(4) 2.36(4) 3.090(4) 156(4) 1_655

loop_
_geom_torsion_atom_site_label_1
_geom_torsion_atom_site_label_2
_geom_torsion_atom_site_label_3
_geom_torsion_atom_site_label_4
_geom_torsion
C5 N1 N2 C3 0.8(4)
N1 N2 C3 C4 -1.2(4)
N1 N2 C3 N6 -176.5(3)
N2 C3 C4 C5 1.1(4)
N6 C3 C4 C5 176.1(3)
N2 C3 C4 N9 -177.8(3)
N6 C3 C4 N9 -2.9(6)
N2 N1 C5 C4 -0.1(4)
N2 N1 C5 N12 179.9(3)
C3 C4 C5 N1 -0.6(4)
N9 C4 C5 N1 178.4(3)
C3 C4 C5 N12 179.4(3)
N9 C4 C5 N12 -1.7(6)
N2 C3 N6 O8 170.9(3)
C4 C3 N6 O8 -3.7(5)
N2 C3 N6 O7 -7.5(5)
C4 C3 N6 O7 177.9(3)
C5 C4 N9 O10 108.1(4)
C3 C4 N9 O10 -73.2(5)
C5 C4 N9 O11 -71.5(5)
C3 C4 N9 O11 107.1(4)
N1 C5 N12 O13 176.2(3)
C4 C5 N12 O13 -3.8(5)
N1 C5 N12 O14 -4.7(5)
C4 C5 N12 O14 175.3(3)
C22 N15 N16 C17 -176.7(4)
C19 N15 N16 C17 -1.1(4)
N15 N16 C17 N23 -176.6(3)
N15 N16 C17 N18 1.5(4)
N16 C17 N18 C19 -1.3(4)
N23 C17 N18 C19 176.9(3)
N16 C17 N18 N24 -172.8(3)
N23 C17 N18 N24 5.4(5)
C22 N15 C19 N20 -1.9(4)
N16 N15 C19 N20 -178.8(3)
C22 N15 C19 N18 177.4(3)
N16 N15 C19 N18 0.4(4)
C17 N18 C19 N20 179.3(5)
N24 N18 C19 N20 -9.9(7)
C17 N18 C19 N15 0.5(4)
N24 N18 C19 N15 171.2(3)
N15 C19 N20 N21 1.3(4)
N18 C19 N20 N21 -177.5(5)
C19 N20 N21 C22 -0.3(4)
N20 N21 C22 N25 176.2(4)
N20 N21 C22 N15 -0.8(4)
C19 N15 C22 N25 -175.5(4)
N16 N15 C22 N25 0.2(7)
C19 N15 C22 N21 1.5(4)
N16 N15 C22 N21 177.2(4)
